data_4066657
loop_
_publ_author_name
'Yao, Haisheng'
'Zhang, Jinguo'
'Zhang, Yong'
'Sun, Hongmei'
'Shen, Qi'

_publ_section_title
;
 Synthesis of Cationic N-Heterocyclic Carbene Lanthanide Bromide and the
 Influence of N-Heterocyclic Carbene and Lanthanide Metals
;
_journal_issue 22
_journal_name_full Organometallics
_journal_page_first 5841
_journal_paper_doi 10.1021/om100562q
_journal_volume 29
_journal_year 2010
_chemical_formula_moiety 'C54 H88 N6 O2 Y, Br, C4 H8 O'
_chemical_formula_sum 'C58 H96 Br N6 O3 Y'
_chemical_formula_weight 1094.23
_chemical_name_systematic
; 
 ? 
;
_space_group_IT_number 14
_symmetry_cell_setting monoclinic
_symmetry_Int_Tables_number 14
_symmetry_space_group_name_Hall '-P 2ybc'
_symmetry_space_group_name_H-M 'P 1 21/c 1'
_atom_sites_solution_hydrogens geom
_atom_sites_solution_primary direct
_atom_sites_solution_secondary difmap
_audit_creation_method SHELXL-97
_cell_angle_alpha 90.00
_cell_angle_beta 91.525(4)
_cell_angle_gamma 90.00
_cell_formula_units_Z 4
_cell_length_a 12.849(3)
_cell_length_b 24.089(5)
_cell_length_c 20.174(4)
_cell_measurement_reflns_used 12159
_cell_measurement_temperature 223(2)
_cell_measurement_theta_max 27.5
_cell_measurement_theta_min 3.0
_cell_volume 6242(2)
_computing_cell_refinement CrystalClear
_computing_data_collection CrystalClear
_computing_data_reduction CrystalStructure
_computing_structure_refinement 'SHELXL-97 (Sheldrick, 1997)'
_computing_structure_solution 'SHELXS-97 (Sheldrick, 1990)'
_diffrn_ambient_temperature 223(2)
_diffrn_detector_area_resol_mean 14.63
_diffrn_measured_fraction_theta_full 0.993
_diffrn_measured_fraction_theta_max 0.993
_diffrn_measurement_device_type 'Rigaku Saturn'
_diffrn_measurement_method \w
_diffrn_radiation_monochromator graphite
_diffrn_radiation_source 'fine-focus sealed tube'
_diffrn_radiation_type MoK\a
_diffrn_radiation_wavelength 0.71075
_diffrn_reflns_av_R_equivalents 0.0481
_diffrn_reflns_av_sigmaI/netI 0.0855
_diffrn_reflns_limit_h_max 15
_diffrn_reflns_limit_h_min -15
_diffrn_reflns_limit_k_max 29
_diffrn_reflns_limit_k_min -16
_diffrn_reflns_limit_l_max 24
_diffrn_reflns_limit_l_min -16
_diffrn_reflns_number 25650
_diffrn_reflns_theta_full 25.50
_diffrn_reflns_theta_max 25.50
_diffrn_reflns_theta_min 3.10
_exptl_absorpt_coefficient_mu 1.617
_exptl_absorpt_correction_T_max 0.724
_exptl_absorpt_correction_T_min 0.478
_exptl_absorpt_correction_type multi-scan
_exptl_absorpt_process_details 'Jacobson, R. (1998) Private communication'
_exptl_crystal_colour colorless
_exptl_crystal_density_diffrn 1.164
_exptl_crystal_density_method 'not measured'
_exptl_crystal_description platelet
_exptl_crystal_F_000 2336
_exptl_crystal_size_max 0.50
_exptl_crystal_size_mid 0.32
_exptl_crystal_size_min 0.20
_refine_diff_density_max 0.857
_refine_diff_density_min -0.361
_refine_diff_density_rms 0.075
_refine_ls_extinction_method none
_refine_ls_goodness_of_fit_ref 1.141
_refine_ls_hydrogen_treatment constr
_refine_ls_matrix_type full
_refine_ls_number_parameters 617
_refine_ls_number_reflns 11554
_refine_ls_number_restraints 29
_refine_ls_restrained_S_all 1.157
_refine_ls_R_factor_all 0.1240
_refine_ls_R_factor_gt 0.0898
_refine_ls_shift/su_max 0.001
_refine_ls_shift/su_mean 0.000
_refine_ls_structure_factor_coef Fsqd
_refine_ls_weighting_details 'calc w=1/[\s^2^(Fo^2^)+(0.0765P)^2^+6.8748P] where P=(Fo^2^+2Fc^2^)/3'
_refine_ls_weighting_scheme calc
_refine_ls_wR_factor_gt 0.1977
_refine_ls_wR_factor_ref 0.2146
_reflns_number_gt 8411
_reflns_number_total 11554
_reflns_threshold_expression >2sigma(I)
_cod_data_source_file om100562q_si_001.cif
_cod_data_source_block complex2
_cod_original_sg_symbol_H-M 'P 21/c'
_cod_database_code 4066657

loop_
_symmetry_equiv_pos_as_xyz
'x, y, z'
'-x, y+1/2, -z+1/2'
'-x, -y, -z'
'x, -y-1/2, z-1/2'

loop_
_atom_site_label
_atom_site_type_symbol
_atom_site_fract_x
_atom_site_fract_y
_atom_site_fract_z
_atom_site_U_iso_or_equiv
_atom_site_adp_type
_atom_site_occupancy
_atom_site_symmetry_multiplicity
_atom_site_calc_flag
_atom_site_refinement_flags
Y1 Y 0.25505(4) 0.10305(2) 0.33007(3) 0.04102(17) Uani 1 1 d .
Br1 Br 0.74572(5) 0.02759(3) 0.50565(3) 0.0647(2) Uani 1 1 d .
O1 O 0.3295(3) 0.18102(18) 0.32811(18) 0.0500(10) Uani 1 1 d .
O2 O 0.1780(3) 0.09957(16) 0.23683(18) 0.0444(9) Uani 1 1 d .
O3 O 0.844(2) 0.3714(12) 0.7898(14) 0.258(9) Uiso 0.50 1 d PD
O3' O 0.705(2) 0.3820(12) 0.7272(13) 0.258(9) Uiso 0.50 1 d PD
N1 N 0.3725(4) 0.0980(2) 0.4315(2) 0.0451(12) Uani 1 1 d .
H1 H 0.3403 0.0743 0.4603 0.054 Uiso 1 1 calc R
N2 N 0.4797(4) 0.0157(2) 0.3296(3) 0.0543(13) Uani 1 1 d .
N3 N 0.4327(4) 0.0247(3) 0.2281(3) 0.0623(15) Uani 1 1 d .
N4 N 0.1414(4) 0.0190(2) 0.3420(2) 0.0510(13) Uani 1 1 d .
H4 H 0.1755 -0.0034 0.3724 0.061 Uiso 1 1 calc R
N5 N 0.0278(4) 0.1108(2) 0.4278(2) 0.0506(13) Uani 1 1 d .
N6 N 0.0681(4) 0.1949(2) 0.4057(2) 0.0536(13) Uani 1 1 d .
C1 C 0.4046(4) 0.2105(3) 0.3593(3) 0.0463(14) Uani 1 1 d .
C2 C 0.4569(5) 0.2543(3) 0.3261(3) 0.0548(16) Uani 1 1 d .
C3 C 0.5356(5) 0.2815(3) 0.3630(4) 0.0627(18) Uani 1 1 d .
H3 H 0.5709 0.3106 0.3423 0.075 Uiso 1 1 calc R
C4 C 0.5651(5) 0.2686(3) 0.4278(4) 0.0679(19) Uani 1 1 d .
C5 C 0.5111(5) 0.2268(3) 0.4579(3) 0.0585(17) Uani 1 1 d .
H5 H 0.5296 0.2171 0.5017 0.070 Uiso 1 1 calc R
C6 C 0.4303(4) 0.1984(3) 0.4260(3) 0.0471(14) Uani 1 1 d .
C7 C 0.3655(5) 0.1550(3) 0.4621(3) 0.0475(15) Uani 1 1 d .
H7 H 0.2922 0.1666 0.4550 0.057 Uiso 1 1 calc R
C8 C 0.4812(5) 0.0781(3) 0.4277(3) 0.0558(16) Uani 1 1 d .
H8A H 0.5143 0.0800 0.4720 0.067 Uiso 1 1 calc R
H8B H 0.5196 0.1029 0.3986 0.067 Uiso 1 1 calc R
C9 C 0.4891(5) 0.0198(3) 0.4022(3) 0.0589(17) Uani 1 1 d .
H9A H 0.5563 0.0042 0.4168 0.071 Uiso 1 1 calc R
H9B H 0.4343 -0.0026 0.4218 0.071 Uiso 1 1 calc R
C10 C 0.4068(5) 0.0413(3) 0.2902(3) 0.0529(16) Uani 1 1 d .
C11 C 0.5463(6) -0.0160(3) 0.2927(4) 0.081(2) Uani 1 1 d .
H11 H 0.6025 -0.0373 0.3092 0.098 Uiso 1 1 calc R
C12 C 0.5164(7) -0.0107(4) 0.2296(4) 0.085(3) Uani 1 1 d .
H12 H 0.5467 -0.0278 0.1930 0.102 Uiso 1 1 calc R
C13 C 0.3778(6) 0.0430(4) 0.1660(3) 0.078(2) Uani 1 1 d .
H13 H 0.3197 0.0676 0.1784 0.094 Uiso 1 1 calc R
C14 C 0.4525(8) 0.0769(4) 0.1241(4) 0.107(3) Uani 1 1 d .
H14A H 0.4830 0.1064 0.1508 0.161 Uiso 1 1 calc R
H14B H 0.4145 0.0928 0.0864 0.161 Uiso 1 1 calc R
H14C H 0.5072 0.0529 0.1083 0.161 Uiso 1 1 calc R
C15 C 0.3328(8) -0.0051(5) 0.1281(5) 0.124(4) Uani 1 1 d .
H15A H 0.3881 -0.0307 0.1173 0.186 Uiso 1 1 calc R
H15B H 0.2991 0.0082 0.0876 0.186 Uiso 1 1 calc R
H15C H 0.2822 -0.0239 0.1550 0.186 Uiso 1 1 calc R
C16 C 0.4277(6) 0.2699(3) 0.2542(4) 0.068(2) Uani 1 1 d .
C17 C 0.4972(7) 0.3181(4) 0.2304(4) 0.100(3) Uani 1 1 d .
H17A H 0.5697 0.3071 0.2342 0.150 Uiso 1 1 calc R
H17B H 0.4858 0.3506 0.2576 0.150 Uiso 1 1 calc R
H17C H 0.4795 0.3267 0.1845 0.150 Uiso 1 1 calc R
C18 C 0.3149(6) 0.2890(4) 0.2501(4) 0.085(3) Uani 1 1 d .
H18A H 0.2987 0.3028 0.2059 0.127 Uiso 1 1 calc R
H18B H 0.3044 0.3183 0.2822 0.127 Uiso 1 1 calc R
H18C H 0.2696 0.2580 0.2598 0.127 Uiso 1 1 calc R
C19 C 0.4450(7) 0.2206(4) 0.2082(3) 0.093(3) Uani 1 1 d .
H19A H 0.5168 0.2085 0.2126 0.140 Uiso 1 1 calc R
H19B H 0.4301 0.2317 0.1627 0.140 Uiso 1 1 calc R
H19C H 0.3992 0.1904 0.2201 0.140 Uiso 1 1 calc R
C20 C 0.6537(7) 0.3007(4) 0.4656(4) 0.097(3) Uani 1 1 d D
C21 C 0.7164(16) 0.3361(9) 0.4192(9) 0.108(7) Uiso 0.50 1 d PD
C21' C 0.6069(18) 0.3577(8) 0.4736(12) 0.137(8) Uiso 0.50 1 d PD
C22 C 0.7268(15) 0.2558(8) 0.4964(10) 0.111(6) Uiso 0.50 1 d PD
C22' C 0.7515(14) 0.3048(10) 0.4275(10) 0.110(7) Uiso 0.50 1 d PD
C23 C 0.6166(14) 0.3287(8) 0.5273(8) 0.093(5) Uiso 0.50 1 d PD
C23' C 0.664(2) 0.2832(12) 0.5379(9) 0.152(9) Uiso 0.50 1 d PD
C24 C 0.3841(5) 0.1549(3) 0.5376(3) 0.0605(18) Uani 1 1 d .
H24A H 0.4533 0.1393 0.5475 0.073 Uiso 1 1 calc R
H24B H 0.3842 0.1934 0.5534 0.073 Uiso 1 1 calc R
C25 C 0.3038(7) 0.1221(3) 0.5761(3) 0.074(2) Uani 1 1 d .
H25A H 0.2995 0.0844 0.5578 0.088 Uiso 1 1 calc R
H25B H 0.3284 0.1190 0.6224 0.088 Uiso 1 1 calc R
C26 C 0.1958(6) 0.1470(4) 0.5749(3) 0.081(2) Uani 1 1 d .
H26A H 0.2005 0.1858 0.5891 0.097 Uiso 1 1 calc R
H26B H 0.1678 0.1465 0.5292 0.097 Uiso 1 1 calc R
C27 C 0.1220(9) 0.1171(6) 0.6184(5) 0.150(5) Uani 1 1 d .
H27A H 0.1082 0.0804 0.6005 0.224 Uiso 1 1 calc R
H27B H 0.0574 0.1378 0.6203 0.224 Uiso 1 1 calc R
H27C H 0.1526 0.1138 0.6627 0.224 Uiso 1 1 calc R
C28 C 0.1008(4) 0.0715(3) 0.2044(3) 0.0448(14) Uani 1 1 d .
C29 C 0.0408(4) 0.0977(3) 0.1536(3) 0.0441(14) Uani 1 1 d .
C30 C -0.0393(5) 0.0661(3) 0.1237(3) 0.0528(16) Uani 1 1 d .
H30 H -0.0789 0.0826 0.0892 0.063 Uiso 1 1 calc R
C31 C -0.0639(5) 0.0128(3) 0.1411(3) 0.0559(17) Uani 1 1 d .
C32 C -0.0023(5) -0.0117(3) 0.1914(3) 0.0575(17) Uani 1 1 d .
H32 H -0.0162 -0.0484 0.2042 0.069 Uiso 1 1 calc R
C33 C 0.0788(5) 0.0170(2) 0.2230(3) 0.0478(14) Uani 1 1 d .
C34 C 0.1489(5) -0.0105(3) 0.2761(3) 0.0547(16) Uani 1 1 d .
H34 H 0.2211 -0.0043 0.2617 0.066 Uiso 1 1 calc R
C35 C 0.0332(5) 0.0226(3) 0.3641(3) 0.0605(18) Uani 1 1 d .
H35A H 0.0039 -0.0149 0.3662 0.073 Uiso 1 1 calc R
H35B H -0.0081 0.0438 0.3313 0.073 Uiso 1 1 calc R
C36 C 0.0246(5) 0.0501(3) 0.4313(3) 0.065(2) Uani 1 1 d .
H36A H -0.0409 0.0387 0.4511 0.078 Uiso 1 1 calc R
H36B H 0.0818 0.0371 0.4605 0.078 Uiso 1 1 calc R
C37 C 0.0992(4) 0.1411(3) 0.3950(3) 0.0463(14) Uani 1 1 d .
C38 C -0.0430(5) 0.1439(3) 0.4590(3) 0.0649(19) Uani 1 1 d .
H38 H -0.0982 0.1317 0.4850 0.078 Uiso 1 1 calc R
C39 C -0.0185(5) 0.1970(4) 0.4454(3) 0.070(2) Uani 1 1 d .
H39 H -0.0530 0.2290 0.4599 0.084 Uiso 1 1 calc R
C40 C 0.1176(5) 0.2450(3) 0.3772(3) 0.0598(17) Uani 1 1 d .
H40 H 0.1687 0.2324 0.3446 0.072 Uiso 1 1 calc R
C41 C 0.0370(6) 0.2798(3) 0.3409(4) 0.078(2) Uani 1 1 d .
H41A H -0.0009 0.2568 0.3089 0.118 Uiso 1 1 calc R
H41B H 0.0711 0.3098 0.3180 0.118 Uiso 1 1 calc R
H41C H -0.0111 0.2950 0.3724 0.118 Uiso 1 1 calc R
C42 C 0.1756(6) 0.2773(3) 0.4304(4) 0.073(2) Uani 1 1 d .
H42A H 0.1266 0.2923 0.4614 0.110 Uiso 1 1 calc R
H42B H 0.2135 0.3075 0.4103 0.110 Uiso 1 1 calc R
H42C H 0.2243 0.2529 0.4537 0.110 Uiso 1 1 calc R
C43 C 0.0637(5) 0.1575(2) 0.1328(3) 0.0501(15) Uani 1 1 d .
C44 C -0.0124(6) 0.1776(3) 0.0762(3) 0.069(2) Uani 1 1 d .
H44A H -0.0048 0.1542 0.0375 0.103 Uiso 1 1 calc R
H44B H 0.0037 0.2157 0.0648 0.103 Uiso 1 1 calc R
H44C H -0.0834 0.1754 0.0911 0.103 Uiso 1 1 calc R
C45 C 0.1747(5) 0.1622(3) 0.1074(3) 0.0641(19) Uani 1 1 d .
H45A H 0.2239 0.1500 0.1416 0.096 Uiso 1 1 calc R
H45B H 0.1890 0.2005 0.0960 0.096 Uiso 1 1 calc R
H45C H 0.1815 0.1391 0.0683 0.096 Uiso 1 1 calc R
C46 C 0.0504(6) 0.1975(3) 0.1915(3) 0.071(2) Uani 1 1 d .
H46A H -0.0204 0.1951 0.2069 0.106 Uiso 1 1 calc R
H46B H 0.0645 0.2351 0.1774 0.106 Uiso 1 1 calc R
H46C H 0.0986 0.1873 0.2273 0.106 Uiso 1 1 calc R
C47 C -0.1515(6) -0.0210(3) 0.1064(4) 0.071(2) Uani 1 1 d .
C48 C -0.2282(9) 0.0162(4) 0.0709(7) 0.162(6) Uani 1 1 d .
H48A H -0.1942 0.0350 0.0349 0.243 Uiso 1 1 calc R
H48B H -0.2545 0.0434 0.1016 0.243 Uiso 1 1 calc R
H48C H -0.2856 -0.0059 0.0531 0.243 Uiso 1 1 calc R
C49 C -0.2109(7) -0.0558(5) 0.1565(5) 0.114(4) Uani 1 1 d .
H49A H -0.2699 -0.0736 0.1343 0.171 Uiso 1 1 calc R
H49B H -0.2355 -0.0320 0.1916 0.171 Uiso 1 1 calc R
H49C H -0.1650 -0.0840 0.1754 0.171 Uiso 1 1 calc R
C50 C -0.1045(8) -0.0606(5) 0.0581(5) 0.139(5) Uani 1 1 d .
H50A H -0.1587 -0.0841 0.0388 0.209 Uiso 1 1 calc R
H50B H -0.0530 -0.0836 0.0811 0.209 Uiso 1 1 calc R
H50C H -0.0714 -0.0399 0.0233 0.209 Uiso 1 1 calc R
C51 C 0.1368(6) -0.0736(3) 0.2816(4) 0.076(2) Uani 1 1 d .
H51A H 0.0717 -0.0817 0.3039 0.092 Uiso 1 1 calc R
H51B H 0.1313 -0.0893 0.2369 0.092 Uiso 1 1 calc R
C52 C 0.2267(11) -0.1021(4) 0.3196(5) 0.132(4) Uani 1 1 d D
C53 C 0.229(2) -0.1616(8) 0.3447(13) 0.145(7) Uiso 0.50 1 d PD
C53' C 0.219(2) -0.1650(8) 0.3133(15) 0.145(7) Uiso 0.50 1 d PD
C54 C 0.167(3) -0.1860(15) 0.2880(15) 0.182(9) Uiso 0.50 1 d PD
C54' C 0.137(2) -0.1915(14) 0.3537(16) 0.182(9) Uiso 0.50 1 d PD
C55 C 0.786(2) 0.3422(12) 0.7342(12) 0.153(4) Uiso 0.50 1 d PD
C55' C 0.722(2) 0.3249(12) 0.7385(13) 0.153(4) Uiso 0.50 1 d PD
C56 C 0.759(2) 0.3036(10) 0.7893(13) 0.153(4) Uiso 0.50 1 d PD
C56' C 0.659(2) 0.3537(12) 0.7934(14) 0.153(4) Uiso 0.50 1 d PD
C57 C 0.722(2) 0.3461(11) 0.8360(12) 0.153(4) Uiso 0.50 1 d PD
C57' C 0.693(2) 0.4111(12) 0.8052(14) 0.153(4) Uiso 0.50 1 d PD
C58 C 0.769(2) 0.4005(12) 0.8287(13) 0.153(4) Uiso 0.50 1 d PD
C58' C 0.788(2) 0.4115(12) 0.7642(14) 0.153(4) Uiso 0.50 1 d PD

loop_
_atom_site_aniso_label
_atom_site_aniso_U_11
_atom_site_aniso_U_22
_atom_site_aniso_U_33
_atom_site_aniso_U_23
_atom_site_aniso_U_13
_atom_site_aniso_U_12
Y1 0.0358(3) 0.0441(3) 0.0428(3) 0.0055(3) -0.0049(2) -0.0025(3)
Br1 0.0538(4) 0.0689(5) 0.0706(4) 0.0190(4) -0.0106(3) -0.0071(3)
O1 0.046(2) 0.054(3) 0.049(2) 0.006(2) -0.0120(18) -0.009(2)
O2 0.047(2) 0.038(2) 0.047(2) 0.0081(18) -0.0091(17) -0.0074(19)
N1 0.044(3) 0.044(3) 0.047(3) 0.007(2) -0.005(2) -0.007(2)
N2 0.043(3) 0.049(3) 0.071(3) 0.004(3) -0.002(3) 0.005(3)
N3 0.055(3) 0.071(4) 0.061(3) 0.001(3) 0.008(3) 0.009(3)
N4 0.041(3) 0.049(3) 0.062(3) 0.021(3) -0.007(2) 0.002(2)
N5 0.042(3) 0.061(4) 0.049(3) 0.008(3) 0.004(2) -0.002(3)
N6 0.051(3) 0.053(3) 0.057(3) -0.007(3) 0.006(2) -0.007(3)
C1 0.038(3) 0.047(4) 0.054(3) 0.008(3) -0.003(3) -0.004(3)
C2 0.056(4) 0.047(4) 0.062(4) 0.002(3) 0.003(3) -0.001(3)
C3 0.054(4) 0.049(4) 0.086(5) -0.001(4) 0.003(4) -0.016(3)
C4 0.054(4) 0.067(5) 0.082(5) -0.010(4) -0.005(4) -0.013(4)
C5 0.046(4) 0.063(5) 0.066(4) -0.008(4) -0.009(3) -0.008(3)
C6 0.043(3) 0.045(4) 0.053(3) 0.006(3) -0.004(3) -0.007(3)
C7 0.044(3) 0.052(4) 0.046(3) 0.008(3) -0.012(2) -0.005(3)
C8 0.044(3) 0.061(4) 0.062(4) 0.004(3) -0.013(3) 0.006(3)
C9 0.051(4) 0.055(4) 0.070(4) 0.008(4) -0.012(3) 0.011(3)
C10 0.051(4) 0.046(4) 0.061(4) 0.006(3) 0.002(3) 0.000(3)
C11 0.077(6) 0.069(6) 0.099(6) 0.007(5) 0.004(5) 0.028(4)
C12 0.084(6) 0.083(6) 0.088(6) -0.003(5) 0.013(5) 0.034(5)
C13 0.072(5) 0.106(7) 0.056(4) 0.001(4) 0.006(4) 0.016(5)
C14 0.122(8) 0.119(9) 0.083(6) 0.022(6) 0.031(6) 0.020(7)
C15 0.117(9) 0.172(12) 0.084(6) -0.030(7) 0.000(6) -0.026(8)
C16 0.070(5) 0.062(5) 0.071(5) 0.027(4) 0.002(4) -0.015(4)
C17 0.106(7) 0.098(7) 0.097(6) 0.039(6) -0.001(5) -0.030(6)
C18 0.073(5) 0.090(6) 0.091(5) 0.049(5) -0.010(4) 0.002(5)
C19 0.118(7) 0.112(8) 0.050(4) 0.007(5) 0.012(4) -0.013(6)
C20 0.084(6) 0.109(8) 0.097(6) -0.017(6) -0.006(5) -0.043(6)
C24 0.066(4) 0.072(5) 0.043(3) 0.001(3) -0.012(3) 0.000(4)
C25 0.115(7) 0.064(5) 0.042(4) 0.008(3) -0.004(4) -0.019(5)
C26 0.077(5) 0.112(7) 0.054(4) 0.012(4) 0.004(4) -0.029(5)
C27 0.137(10) 0.219(15) 0.094(7) 0.001(8) 0.036(7) -0.095(10)
C28 0.042(3) 0.041(4) 0.051(3) -0.008(3) -0.002(3) -0.002(3)
C29 0.047(3) 0.042(4) 0.043(3) -0.004(3) -0.007(2) 0.001(3)
C30 0.054(4) 0.052(4) 0.051(3) -0.009(3) -0.013(3) 0.005(3)
C31 0.046(4) 0.055(4) 0.066(4) -0.017(3) -0.009(3) -0.001(3)
C32 0.055(4) 0.041(4) 0.077(4) -0.006(3) 0.000(3) -0.010(3)
C33 0.049(4) 0.035(3) 0.059(4) 0.000(3) -0.004(3) 0.000(3)
C34 0.050(4) 0.047(4) 0.066(4) 0.007(3) -0.001(3) 0.001(3)
C35 0.050(4) 0.048(4) 0.084(5) 0.007(4) 0.003(3) -0.013(3)
C36 0.046(4) 0.077(5) 0.071(4) 0.027(4) 0.014(3) -0.006(4)
C37 0.040(3) 0.054(4) 0.045(3) 0.000(3) -0.002(2) 0.002(3)
C38 0.054(4) 0.083(6) 0.058(4) -0.004(4) 0.011(3) -0.007(4)
C39 0.056(4) 0.082(6) 0.074(5) -0.023(4) 0.016(3) -0.001(4)
C40 0.066(4) 0.051(4) 0.062(4) -0.010(3) 0.009(3) -0.006(3)
C41 0.095(6) 0.056(5) 0.084(5) -0.009(4) -0.007(4) 0.005(4)
C42 0.071(5) 0.058(5) 0.090(5) -0.018(4) -0.002(4) 0.001(4)
C43 0.060(4) 0.032(3) 0.057(4) 0.002(3) -0.014(3) 0.000(3)
C44 0.081(5) 0.062(5) 0.061(4) 0.012(4) -0.027(4) 0.001(4)
C45 0.072(5) 0.058(5) 0.062(4) 0.014(4) -0.010(3) -0.002(4)
C46 0.097(6) 0.047(4) 0.068(4) -0.007(4) -0.019(4) 0.003(4)
C47 0.058(4) 0.072(5) 0.081(5) -0.017(4) -0.017(4) -0.012(4)
C48 0.140(10) 0.098(8) 0.241(14) 0.021(9) -0.136(10) -0.037(7)
C49 0.090(7) 0.121(9) 0.130(8) -0.006(7) -0.018(6) -0.057(6)
C50 0.126(9) 0.154(11) 0.138(9) -0.090(8) 0.015(7) -0.065(8)
C51 0.077(5) 0.041(4) 0.111(6) 0.019(4) -0.004(4) 0.002(4)
C52 0.216(13) 0.047(5) 0.130(8) 0.020(6) -0.037(8) 0.040(7)

loop_
_atom_type_symbol
_atom_type_description
_atom_type_scat_dispersion_real
_atom_type_scat_dispersion_imag
_atom_type_scat_source
C C 0.0033 0.0016 'International Tables Vol C Tables 4.2.6.8 and 6.1.1.4'
H H 0.0000 0.0000 'International Tables Vol C Tables 4.2.6.8 and 6.1.1.4'
Br Br -0.2901 2.4595 'International Tables Vol C Tables 4.2.6.8 and 6.1.1.4'
N N 0.0061 0.0033 'International Tables Vol C Tables 4.2.6.8 and 6.1.1.4'
O O 0.0106 0.0060 'International Tables Vol C Tables 4.2.6.8 and 6.1.1.4'
Y Y -2.7962 3.5667 'International Tables Vol C Tables 4.2.6.8 and 6.1.1.4'

loop_
_geom_angle_atom_site_label_1
_geom_angle_atom_site_label_2
_geom_angle_atom_site_label_3
_geom_angle
O2 Y1 O1 102.80(14)
O2 Y1 N4 78.02(15)
O1 Y1 N4 170.07(16)
O2 Y1 N1 169.79(16)
O1 Y1 N1 78.22(15)
N4 Y1 N1 102.76(16)
O2 Y1 C37 96.61(16)
O1 Y1 C37 92.95(18)
N4 Y1 C37 77.15(18)
N1 Y1 C37 93.47(17)
O2 Y1 C10 92.27(18)
O1 Y1 C10 99.18(18)
N4 Y1 C10 90.65(18)
N1 Y1 C10 77.57(18)
C37 Y1 C10 163.0(2)
C1 O1 Y1 141.6(4)
C28 O2 Y1 140.6(4)
C58 O3 C55 108(2)
C55' O3' C58' 106(3)
C8 N1 C7 112.5(5)
C8 N1 Y1 121.3(4)
C7 N1 Y1 104.3(3)
C8 N1 H1 105.9
C7 N1 H1 105.9
Y1 N1 H1 105.9
C10 N2 C11 111.4(6)
C10 N2 C9 126.0(5)
C11 N2 C9 122.7(6)
C10 N3 C12 111.8(6)
C10 N3 C13 124.3(6)
C12 N3 C13 123.9(6)
C35 N4 C34 112.1(5)
C35 N4 Y1 122.5(4)
C34 N4 Y1 104.1(3)
C35 N4 H4 105.6
C34 N4 H4 105.6
Y1 N4 H4 105.6
C37 N5 C38 112.1(6)
C37 N5 C36 125.4(5)
C38 N5 C36 122.4(5)
C37 N6 C39 111.5(6)
C37 N6 C40 125.2(5)
C39 N6 C40 123.3(6)
O1 C1 C6 119.1(5)
O1 C1 C2 120.8(5)
C6 C1 C2 120.1(6)
C3 C2 C1 115.9(6)
C3 C2 C16 122.8(6)
C1 C2 C16 121.3(6)
C4 C3 C2 124.8(6)
C4 C3 H3 117.6
C2 C3 H3 117.6
C5 C4 C3 116.9(6)
C5 C4 C20 121.3(7)
C3 C4 C20 121.9(7)
C4 C5 C6 122.6(6)
C4 C5 H5 118.7
C6 C5 H5 118.7
C5 C6 C1 119.6(6)
C5 C6 C7 121.8(5)
C1 C6 C7 118.6(5)
N1 C7 C6 112.8(5)
N1 C7 C24 113.2(5)
C6 C7 C24 113.5(5)
N1 C7 H7 105.4
C6 C7 H7 105.4
C24 C7 H7 105.4
N1 C8 C9 113.2(5)
N1 C8 H8A 108.9
C9 C8 H8A 108.9
N1 C8 H8B 108.9
C9 C8 H8B 108.9
H8A C8 H8B 107.8
N2 C9 C8 113.7(5)
N2 C9 H9A 108.8
C8 C9 H9A 108.8
N2 C9 H9B 108.8
C8 C9 H9B 108.8
H9A C9 H9B 107.7
N2 C10 N3 102.8(5)
N2 C10 Y1 126.2(4)
N3 C10 Y1 131.0(4)
C12 C11 N2 107.2(7)
C12 C11 H11 126.4
N2 C11 H11 126.4
C11 C12 N3 106.8(7)
C11 C12 H12 126.6
N3 C12 H12 126.6
N3 C13 C15 111.6(8)
N3 C13 C14 109.5(7)
C15 C13 C14 111.7(7)
N3 C13 H13 108.0
C15 C13 H13 108.0
C14 C13 H13 108.0
C13 C14 H14A 109.5
C13 C14 H14B 109.5
H14A C14 H14B 109.5
C13 C14 H14C 109.5
H14A C14 H14C 109.5
H14B C14 H14C 109.5
C13 C15 H15A 109.5
C13 C15 H15B 109.5
H15A C15 H15B 109.5
C13 C15 H15C 109.5
H15A C15 H15C 109.5
H15B C15 H15C 109.5
C18 C16 C19 110.9(7)
C18 C16 C2 109.5(6)
C19 C16 C2 110.3(6)
C18 C16 C17 108.3(7)
C19 C16 C17 107.5(7)
C2 C16 C17 110.4(6)
C16 C17 H17A 109.5
C16 C17 H17B 109.5
H17A C17 H17B 109.5
C16 C17 H17C 109.5
H17A C17 H17C 109.5
H17B C17 H17C 109.5
C16 C18 H18A 109.5
C16 C18 H18B 109.5
H18A C18 H18B 109.5
C16 C18 H18C 109.5
H18A C18 H18C 109.5
H18B C18 H18C 109.5
C16 C19 H19A 109.5
C16 C19 H19B 109.5
H19A C19 H19B 109.5
C16 C19 H19C 109.5
H19A C19 H19C 109.5
H19B C19 H19C 109.5
C22' C20 C23 133.3(12)
C22' C20 C21' 109.7(13)
C23 C20 C21' 50.7(10)
C22' C20 C21 34.5(10)
C23 C20 C21 116.3(12)
C21' C20 C21 76.9(13)
C22' C20 C23' 117.3(14)
C23 C20 C23' 49.6(11)
C21' C20 C23' 100.0(13)
C21 C20 C23' 135.6(15)
C22' C20 C22 75.2(12)
C23 C20 C22 100.5(11)
C21' C20 C22 146.0(14)
C21 C20 C22 108.4(12)
C23' C20 C22 52.1(11)
C22' C20 C4 113.3(10)
C23 C20 C4 112.5(9)
C21' C20 C4 102.5(12)
C21 C20 C4 111.8(10)
C23' C20 C4 112.1(12)
C22 C20 C4 106.1(11)
C25 C24 C7 114.6(5)
C25 C24 H24A 108.6
C7 C24 H24A 108.6
C25 C24 H24B 108.6
C7 C24 H24B 108.6
H24A C24 H24B 107.6
C26 C25 C24 114.7(6)
C26 C25 H25A 108.6
C24 C25 H25A 108.6
C26 C25 H25B 108.6
C24 C25 H25B 108.6
H25A C25 H25B 107.6
C27 C26 C25 113.3(8)
C27 C26 H26A 108.9
C25 C26 H26A 108.9
C27 C26 H26B 108.9
C25 C26 H26B 108.9
H26A C26 H26B 107.7
C26 C27 H27A 109.5
C26 C27 H27B 109.5
H27A C27 H27B 109.5
C26 C27 H27C 109.5
H27A C27 H27C 109.5
H27B C27 H27C 109.5
O2 C28 C33 119.4(5)
O2 C28 C29 120.3(5)
C33 C28 C29 120.3(5)
C30 C29 C28 116.5(6)
C30 C29 C43 122.5(5)
C28 C29 C43 120.9(5)
C31 C30 C29 124.8(6)
C31 C30 H30 117.6
C29 C30 H30 117.6
C30 C31 C32 116.8(6)
C30 C31 C47 123.3(6)
C32 C31 C47 119.9(6)
C33 C32 C31 121.7(6)
C33 C32 H32 119.2
C31 C32 H32 119.2
C32 C33 C28 119.9(6)
C32 C33 C34 121.7(6)
C28 C33 C34 118.3(5)
N4 C34 C51 113.1(6)
N4 C34 C33 111.2(5)
C51 C34 C33 114.9(6)
N4 C34 H34 105.6
C51 C34 H34 105.6
C33 C34 H34 105.6
N4 C35 C36 112.9(5)
N4 C35 H35A 109.0
C36 C35 H35A 109.0
N4 C35 H35B 109.0
C36 C35 H35B 109.0
H35A C35 H35B 107.8
N5 C36 C35 112.9(5)
N5 C36 H36A 109.0
C35 C36 H36A 109.0
N5 C36 H36B 109.0
C35 C36 H36B 109.0
H36A C36 H36B 107.8
N5 C37 N6 103.1(5)
N5 C37 Y1 126.8(4)
N6 C37 Y1 130.2(4)
C39 C38 N5 107.2(6)
C39 C38 H38 126.4
N5 C38 H38 126.4
C38 C39 N6 106.1(7)
C38 C39 H39 127.0
N6 C39 H39 127.0
N6 C40 C41 110.1(6)
N6 C40 C42 110.7(6)
C41 C40 C42 112.4(6)
N6 C40 H40 107.8
C41 C40 H40 107.8
C42 C40 H40 107.8
C40 C41 H41A 109.5
C40 C41 H41B 109.5
H41A C41 H41B 109.5
C40 C41 H41C 109.5
H41A C41 H41C 109.5
H41B C41 H41C 109.5
C40 C42 H42A 109.5
C40 C42 H42B 109.5
H42A C42 H42B 109.5
C40 C42 H42C 109.5
H42A C42 H42C 109.5
H42B C42 H42C 109.5
C29 C43 C45 110.4(5)
C29 C43 C46 110.5(5)
C45 C43 C46 109.5(5)
C29 C43 C44 111.8(5)
C45 C43 C44 107.6(5)
C46 C43 C44 106.8(5)
C43 C44 H44A 109.5
C43 C44 H44B 109.5
H44A C44 H44B 109.5
C43 C44 H44C 109.5
H44A C44 H44C 109.5
H44B C44 H44C 109.5
C43 C45 H45A 109.5
C43 C45 H45B 109.5
H45A C45 H45B 109.5
C43 C45 H45C 109.5
H45A C45 H45C 109.5
H45B C45 H45C 109.5
C43 C46 H46A 109.5
C43 C46 H46B 109.5
H46A C46 H46B 109.5
C43 C46 H46C 109.5
H46A C46 H46C 109.5
H46B C46 H46C 109.5
C48 C47 C50 109.8(9)
C48 C47 C49 108.0(8)
C50 C47 C49 107.1(8)
C48 C47 C31 111.4(7)
C50 C47 C31 109.2(6)
C49 C47 C31 111.1(6)
C47 C48 H48A 109.5
C47 C48 H48B 109.5
H48A C48 H48B 109.5
C47 C48 H48C 109.5
H48A C48 H48C 109.5
H48B C48 H48C 109.5
C47 C49 H49A 109.5
C47 C49 H49B 109.5
H49A C49 H49B 109.5
C47 C49 H49C 109.5
H49A C49 H49C 109.5
H49B C49 H49C 109.5
C47 C50 H50A 109.5
C47 C50 H50B 109.5
H50A C50 H50B 109.5
C47 C50 H50C 109.5
H50A C50 H50C 109.5
H50B C50 H50C 109.5
C52 C51 C34 113.8(7)
C52 C51 H51A 108.8
C34 C51 H51A 108.8
C52 C51 H51B 108.8
C34 C51 H51B 108.8
H51A C51 H51B 107.7
C53 C52 C53' 24.6(15)
C53 C52 C51 126.5(14)
C53' C52 C51 110.8(15)
C54 C53 C52 96(2)
C54' C53' C52 115(2)
C56 C55 O3 81.8(16)
O3' C55' C56' 66.4(17)
C57 C56 C55 97.6(19)
C57' C56' C55' 112(2)
C58 C57 C56 115(2)
C56' C57' C58' 99(2)
O3 C58 C57 84(2)
O3' C58' C57' 71.9(18)

loop_
_geom_bond_atom_site_label_1
_geom_bond_atom_site_label_2
_geom_bond_distance
Y1 O2 2.104(4)
Y1 O1 2.109(4)
Y1 N4 2.512(5)
Y1 N1 2.514(4)
Y1 C37 2.590(6)
Y1 C10 2.596(6)
O1 C1 1.341(7)
O2 C28 1.354(6)
O3 C58 1.444(18)
O3 C55 1.503(18)
O3' C55' 1.409(18)
O3' C58' 1.468(18)
N1 C8 1.480(7)
N1 C7 1.509(8)
N1 H1 0.9200
N2 C10 1.361(8)
N2 C11 1.379(9)
N2 C9 1.470(8)
N3 C10 1.366(8)
N3 C12 1.371(9)
N3 C13 1.488(9)
N4 C35 1.473(8)
N4 C34 1.513(8)
N4 H4 0.9200
N5 C37 1.358(7)
N5 C38 1.374(8)
N5 C36 1.465(9)
N6 C37 1.375(8)
N6 C39 1.390(8)
N6 C40 1.487(8)
C1 C6 1.408(8)
C1 C2 1.428(8)
C2 C3 1.402(9)
C2 C16 1.535(9)
C3 C4 1.388(10)
C3 H3 0.9400
C4 C5 1.372(10)
C4 C20 1.559(10)
C5 C6 1.387(8)
C5 H5 0.9400
C6 C7 1.532(8)
C7 C24 1.536(7)
C7 H7 0.9900
C8 C9 1.499(9)
C8 H8A 0.9800
C8 H8B 0.9800
C9 H9A 0.9800
C9 H9B 0.9800
C11 C12 1.326(10)
C11 H11 0.9400
C12 H12 0.9400
C13 C15 1.495(12)
C13 C14 1.532(11)
C13 H13 0.9900
C14 H14A 0.9700
C14 H14B 0.9700
C14 H14C 0.9700
C15 H15A 0.9700
C15 H15B 0.9700
C15 H15C 0.9700
C16 C18 1.521(10)
C16 C19 1.527(11)
C16 C17 1.548(10)
C17 H17A 0.9700
C17 H17B 0.9700
C17 H17C 0.9700
C18 H18A 0.9700
C18 H18B 0.9700
C18 H18C 0.9700
C19 H19A 0.9700
C19 H19B 0.9700
C19 H19C 0.9700
C20 C22' 1.493(14)
C20 C23 1.505(14)
C20 C21' 1.511(13)
C20 C21 1.514(14)
C20 C23' 1.521(16)
C20 C22 1.551(15)
C24 C25 1.528(9)
C24 H24A 0.9800
C24 H24B 0.9800
C25 C26 1.512(11)
C25 H25A 0.9800
C25 H25B 0.9800
C26 C27 1.494(10)
C26 H26A 0.9800
C26 H26B 0.9800
C27 H27A 0.9700
C27 H27B 0.9700
C27 H27C 0.9700
C28 C33 1.397(8)
C28 C29 1.415(8)
C29 C30 1.404(8)
C29 C43 1.530(8)
C30 C31 1.370(9)
C30 H30 0.9400
C31 C32 1.400(9)
C31 C47 1.542(9)
C32 C33 1.390(8)
C32 H32 0.9400
C33 C34 1.532(8)
C34 C51 1.532(9)
C34 H34 0.9900
C35 C36 1.517(9)
C35 H35A 0.9800
C35 H35B 0.9800
C36 H36A 0.9800
C36 H36B 0.9800
C38 C39 1.348(10)
C38 H38 0.9400
C39 H39 0.9400
C40 C41 1.506(10)
C40 C42 1.507(9)
C40 H40 0.9900
C41 H41A 0.9700
C41 H41B 0.9700
C41 H41C 0.9700
C42 H42A 0.9700
C42 H42B 0.9700
C42 H42C 0.9700
C43 C45 1.533(9)
C43 C46 1.540(9)
C43 C44 1.560(8)
C44 H44A 0.9700
C44 H44B 0.9700
C44 H44C 0.9700
C45 H45A 0.9700
C45 H45B 0.9700
C45 H45C 0.9700
C46 H46A 0.9700
C46 H46B 0.9700
C46 H46C 0.9700
C47 C48 1.500(11)
C47 C50 1.503(12)
C47 C49 1.534(11)
C48 H48A 0.9700
C48 H48B 0.9700
C48 H48C 0.9700
C49 H49A 0.9700
C49 H49B 0.9700
C49 H49C 0.9700
C50 H50A 0.9700
C50 H50B 0.9700
C50 H50C 0.9700
C51 C52 1.531(12)
C51 H51A 0.9800
C51 H51B 0.9800
C52 C53 1.521(17)
C52 C53' 1.526(18)
C53 C54 1.497(19)
C53' C54' 1.491(19)
C55 C56 1.498(18)
C55' C56' 1.552(18)
C56 C57 1.479(18)
C56' C57' 1.470(18)
C57 C58 1.453(18)
C57' C58' 1.488(18)

loop_
_geom_torsion_atom_site_label_1
_geom_torsion_atom_site_label_2
_geom_torsion_atom_site_label_3
_geom_torsion_atom_site_label_4
_geom_torsion
O2 Y1 O1 C1 -164.1(6)
N4 Y1 O1 C1 102.2(10)
N1 Y1 O1 C1 5.5(6)
C37 Y1 O1 C1 98.4(6)
C10 Y1 O1 C1 -69.6(6)
O1 Y1 O2 C28 -162.8(6)
N4 Y1 O2 C28 7.1(6)
N1 Y1 O2 C28 102.6(10)
C37 Y1 O2 C28 -68.2(6)
C10 Y1 O2 C28 97.3(6)
O2 Y1 N1 C8 9.3(11)
O1 Y1 N1 C8 -87.5(4)
N4 Y1 N1 C8 102.6(4)
C37 Y1 N1 C8 -179.8(5)
C10 Y1 N1 C8 14.8(4)
O2 Y1 N1 C7 137.4(8)
O1 Y1 N1 C7 40.6(3)
N4 Y1 N1 C7 -129.3(3)
C37 Y1 N1 C7 -51.7(4)
C10 Y1 N1 C7 142.8(4)
O2 Y1 N4 C35 -87.2(5)
O1 Y1 N4 C35 8.7(11)
N1 Y1 N4 C35 103.3(5)
C37 Y1 N4 C35 12.6(5)
C10 Y1 N4 C35 -179.3(5)
O2 Y1 N4 C34 41.2(3)
O1 Y1 N4 C34 137.0(8)
N1 Y1 N4 C34 -128.4(3)
C37 Y1 N4 C34 140.9(4)
C10 Y1 N4 C34 -51.0(4)
Y1 O1 C1 C6 -25.7(9)
Y1 O1 C1 C2 155.4(5)
O1 C1 C2 C3 -178.7(6)
C6 C1 C2 C3 2.5(9)
O1 C1 C2 C16 1.2(9)
C6 C1 C2 C16 -177.7(6)
C1 C2 C3 C4 0.3(11)
C16 C2 C3 C4 -179.5(7)
C2 C3 C4 C5 -1.5(11)
C2 C3 C4 C20 179.8(7)
C3 C4 C5 C6 -0.2(11)
C20 C4 C5 C6 178.5(7)
C4 C5 C6 C1 2.9(11)
C4 C5 C6 C7 -175.2(6)
O1 C1 C6 C5 177.0(6)
C2 C1 C6 C5 -4.1(9)
O1 C1 C6 C7 -4.8(9)
C2 C1 C6 C7 174.1(6)
C8 N1 C7 C6 55.8(6)
Y1 N1 C7 C6 -77.5(5)
C8 N1 C7 C24 -74.9(6)
Y1 N1 C7 C24 151.8(4)
C5 C6 C7 N1 -119.2(6)
C1 C6 C7 N1 62.6(7)
C5 C6 C7 C24 11.4(9)
C1 C6 C7 C24 -166.8(6)
C7 N1 C8 C9 175.7(5)
Y1 N1 C8 C9 -59.9(7)
C10 N2 C9 C8 -46.2(9)
C11 N2 C9 C8 133.9(7)
N1 C8 C9 N2 80.7(7)
C11 N2 C10 N3 -0.8(8)
C9 N2 C10 N3 179.3(6)
C11 N2 C10 Y1 177.2(5)
C9 N2 C10 Y1 -2.7(9)
C12 N3 C10 N2 1.3(8)
C13 N3 C10 N2 -178.0(6)
C12 N3 C10 Y1 -176.6(6)
C13 N3 C10 Y1 4.1(10)
O2 Y1 C10 N2 -165.5(5)
O1 Y1 C10 N2 91.1(5)
N4 Y1 C10 N2 -87.5(5)
N1 Y1 C10 N2 15.4(5)
C37 Y1 C10 N2 -43.9(10)
O2 Y1 C10 N3 12.0(6)
O1 Y1 C10 N3 -91.4(6)
N4 Y1 C10 N3 90.0(6)
N1 Y1 C10 N3 -167.1(6)
C37 Y1 C10 N3 133.6(7)
C10 N2 C11 C12 0.0(10)
C9 N2 C11 C12 179.9(7)
N2 C11 C12 N3 0.8(10)
C10 N3 C12 C11 -1.4(10)
C13 N3 C12 C11 177.9(8)
C10 N3 C13 C15 -120.4(8)
C12 N3 C13 C15 60.3(10)
C10 N3 C13 C14 115.4(8)
C12 N3 C13 C14 -63.8(10)
C3 C2 C16 C18 -118.7(8)
C1 C2 C16 C18 61.5(9)
C3 C2 C16 C19 119.1(8)
C1 C2 C16 C19 -60.7(8)
C3 C2 C16 C17 0.5(10)
C1 C2 C16 C17 -179.3(7)
C5 C4 C20 C22' 130.8(12)
C3 C4 C20 C22' -50.6(14)
C5 C4 C20 C23 -58.6(13)
C3 C4 C20 C23 120.0(11)
C5 C4 C20 C21' -111.1(12)
C3 C4 C20 C21' 67.5(13)
C5 C4 C20 C21 168.3(11)
C3 C4 C20 C21 -13.1(14)
C5 C4 C20 C23' -4.7(16)
C3 C4 C20 C23' 173.9(13)
C5 C4 C20 C22 50.3(12)
C3 C4 C20 C22 -131.0(10)
N1 C7 C24 C25 -63.1(8)
C6 C7 C24 C25 166.6(6)
C7 C24 C25 C26 -68.0(8)
C24 C25 C26 C27 -174.2(7)
Y1 O2 C28 C33 -28.2(9)
Y1 O2 C28 C29 149.9(5)
O2 C28 C29 C30 -178.5(5)
C33 C28 C29 C30 -0.4(8)
O2 C28 C29 C43 1.8(8)
C33 C28 C29 C43 179.9(6)
C28 C29 C30 C31 1.3(9)
C43 C29 C30 C31 -179.0(6)
C29 C30 C31 C32 -1.6(10)
C29 C30 C31 C47 -179.1(6)
C30 C31 C32 C33 1.0(10)
C47 C31 C32 C33 178.6(6)
C31 C32 C33 C28 -0.3(10)
C31 C32 C33 C34 -177.6(6)
O2 C28 C33 C32 178.0(5)
C29 C28 C33 C32 -0.1(9)
O2 C28 C33 C34 -4.6(8)
C29 C28 C33 C34 177.3(5)
C35 N4 C34 C51 -75.7(7)
Y1 N4 C34 C51 149.9(4)
C35 N4 C34 C33 55.3(7)
Y1 N4 C34 C33 -79.1(5)
C32 C33 C34 N4 -118.7(6)
C28 C33 C34 N4 64.0(7)
C32 C33 C34 C51 11.5(9)
C28 C33 C34 C51 -165.9(6)
C34 N4 C35 C36 177.8(5)
Y1 N4 C35 C36 -57.5(7)
C37 N5 C36 C35 -48.8(8)
C38 N5 C36 C35 131.9(6)
N4 C35 C36 N5 80.8(7)
C38 N5 C37 N6 -1.6(7)
C36 N5 C37 N6 179.1(5)
C38 N5 C37 Y1 178.0(4)
C36 N5 C37 Y1 -1.3(8)
C39 N6 C37 N5 1.5(7)
C40 N6 C37 N5 -176.7(5)
C39 N6 C37 Y1 -178.1(4)
C40 N6 C37 Y1 3.7(9)
O2 Y1 C37 N5 92.7(5)
O1 Y1 C37 N5 -164.1(5)
N4 Y1 C37 N5 16.6(5)
N1 Y1 C37 N5 -85.7(5)
C10 Y1 C37 N5 -28.4(10)
O2 Y1 C37 N6 -87.8(5)
O1 Y1 C37 N6 15.4(5)
N4 Y1 C37 N6 -163.9(5)
N1 Y1 C37 N6 93.8(5)
C10 Y1 C37 N6 151.1(6)
C37 N5 C38 C39 1.1(8)
C36 N5 C38 C39 -179.6(6)
N5 C38 C39 N6 -0.1(8)
C37 N6 C39 C38 -0.9(8)
C40 N6 C39 C38 177.3(6)
C37 N6 C40 C41 125.7(6)
C39 N6 C40 C41 -52.3(8)
C37 N6 C40 C42 -109.4(7)
C39 N6 C40 C42 72.6(8)
C30 C29 C43 C45 -119.4(6)
C28 C29 C43 C45 60.4(7)
C30 C29 C43 C46 119.3(6)
C28 C29 C43 C46 -61.0(7)
C30 C29 C43 C44 0.5(8)
C28 C29 C43 C44 -179.8(6)
C30 C31 C47 C48 -20.6(11)
C32 C31 C47 C48 162.0(9)
C30 C31 C47 C50 100.9(9)
C32 C31 C47 C50 -76.5(9)
C30 C31 C47 C49 -141.1(8)
C32 C31 C47 C49 41.4(10)
N4 C34 C51 C52 -67.4(9)
C33 C34 C51 C52 163.4(7)
C34 C51 C52 C53 167.7(16)
C34 C51 C52 C53' -170.6(13)
C53' C52 C53 C54 -21(4)
C51 C52 C53 C54 35(3)
C53 C52 C53' C54' 59(4)
C51 C52 C53' C54' -75(3)
C58 O3 C55 C56 -76(2)
C58' O3' C55' C56' 85(2)
O3 C55 C56 C57 51(2)
O3' C55' C56' C57' -35(3)
C55 C56 C57 C58 -28(3)
C55' C56' C57' C58' -9(3)
C55 O3 C58 C57 57(3)
C56 C57 C58 O3 -15(3)
C55' O3' C58' C57' -97(2)
C56' C57' C58' O3' 42(2)
